data_4318785
loop_
_publ_author_name
'Hiroki Oshio'
'Masashi Yamamoto'
'Tasuku Ito'

_publ_section_title
;
 Cyanide-Bridged Molecular Squares with Ferromagnetically Coupled d\p,
 d\s, and p\p Spin System
;
_journal_name_full 'Inorganic Chemistry'
_journal_page_first 5817
_journal_page_last 5820
_journal_paper_doi 10.1021/ic0256112
_journal_volume 41
_journal_year 2002
_chemical_formula_sum 'C86 H102 Cl4 Cu2 Fe2 N18 O22'
_chemical_formula_weight 2120.44
_chemical_name_systematic
; 
 ? 
;
_space_group_IT_number 2
_symmetry_cell_setting triclinic
_symmetry_space_group_name_Hall '-P 1'
_symmetry_space_group_name_H-M 'P -1'
_atom_sites_solution_hydrogens geom
_atom_sites_solution_primary direct
_atom_sites_solution_secondary difmap
_audit_creation_method SHELXL-97
_cell_angle_alpha 113.078(3)
_cell_angle_beta 94.366(3)
_cell_angle_gamma 92.654(4)
_cell_formula_units_Z 1
_cell_length_a 11.9749(14)
_cell_length_b 13.6852(16)
_cell_length_c 17.163(2)
_cell_measurement_temperature 223.15
_cell_volume 2571.1(5)
_computing_cell_refinement 'Bruker SMART'
_computing_data_collection 'Bruker SMART'
_computing_data_reduction 'Bruker SHELXTL'
_computing_molecular_graphics 'Bruker SHELXTL'
_computing_publication_material 'Bruker SHELXTL'
_computing_structure_refinement 'SHELXL-97 (Sheldrick, 1997)'
_computing_structure_solution 'SHELXS-97 (Sheldrick, 1990)'
_diffrn_ambient_temperature 293(2)
_diffrn_measured_fraction_theta_full 0.988
_diffrn_measured_fraction_theta_max 0.988
_diffrn_measurement_device_type 'CCD area detector'
_diffrn_measurement_method 'phi and omega scans'
_diffrn_radiation_monochromator graphite
_diffrn_radiation_source 'fine-focus sealed tube'
_diffrn_radiation_type MoK\a
_diffrn_radiation_wavelength 0.71073
_diffrn_reflns_av_R_equivalents 0.0191
_diffrn_reflns_av_sigmaI/netI 0.0646
_diffrn_reflns_limit_h_max 15
_diffrn_reflns_limit_h_min -14
_diffrn_reflns_limit_k_max 17
_diffrn_reflns_limit_k_min -17
_diffrn_reflns_limit_l_max 20
_diffrn_reflns_limit_l_min -21
_diffrn_reflns_number 18170
_diffrn_reflns_theta_full 27.09
_diffrn_reflns_theta_max 27.09
_diffrn_reflns_theta_min 1.63
_exptl_absorpt_coefficient_mu 0.862
_exptl_absorpt_correction_T_max 1.000
_exptl_absorpt_correction_T_min 0.958
_exptl_absorpt_correction_type SADABS
_exptl_absorpt_process_details SADABS
_exptl_crystal_colour dark_red
_exptl_crystal_density_diffrn 1.369
_exptl_crystal_density_method 'not measured'
_exptl_crystal_description tablet
_exptl_crystal_F_000 1098
_exptl_crystal_size_max 0.05
_exptl_crystal_size_mid 0.15
_exptl_crystal_size_min 0.30
_refine_diff_density_max 1.505
_refine_diff_density_min -0.421
_refine_diff_density_rms 0.096
_refine_ls_extinction_method none
_refine_ls_goodness_of_fit_ref 0.765
_refine_ls_hydrogen_treatment mixed
_refine_ls_matrix_type full
_refine_ls_number_parameters 659
_refine_ls_number_reflns 11201
_refine_ls_number_restraints 25
_refine_ls_restrained_S_all 0.782
_refine_ls_R_factor_all 0.0834
_refine_ls_R_factor_gt 0.0570
_refine_ls_shift/su_max 2.612
_refine_ls_shift/su_mean 0.041
_refine_ls_structure_factor_coef Fsqd
_refine_ls_weighting_details 'calc w=1/[\s^2^(Fo^2^)+(0.1337P)^2^+0.0000P] where P=(Fo^2^+2Fc^2^)/3'
_refine_ls_weighting_scheme calc
_refine_ls_wR_factor_gt 0.1580
_refine_ls_wR_factor_ref 0.1714
_reflns_number_gt 6930
_reflns_number_total 11201
_reflns_threshold_expression >2sigma(I)
_cod_data_source_file ic0256112_s1_1.cif
_cod_data_source_block '[FeII2CuII2(_-CN)4(dmbpy)4(impy)2](ClO4)4_4CH3OH_C6H6'
_cod_depositor_comments
;
The following automatic conversions were performed:

'_cell_measurement_temperature' value '-50' was changed to '223.15' -
it was converted from degrees Celsius(C) to Kelvins(K).

Automatic conversion script
Id: cif_fix_values 1569 2011-02-09 13:29:24Z adriana 

The following automatic conversions were performed:

'_symmetry_cell_setting' value 'Triclinic' changed to 'triclinic'
according to the built-in table from CIF Core dictionary named
'cif_core.dic' version 2.4.1 from 2010-06-29.

Automatic conversion script
Id: cif_fix_values 1646 2011-03-28 12:23:43Z adriana 
;
_cod_original_cell_volume 2571.2(5)
_cod_database_code 4318785

loop_
_symmetry_equiv_pos_as_xyz
'x, y, z'
'-x, -y, -z'

loop_
_atom_site_label
_atom_site_type_symbol
_atom_site_fract_x
_atom_site_fract_y
_atom_site_fract_z
_atom_site_U_iso_or_equiv
_atom_site_adp_type
_atom_site_occupancy
_atom_site_symmetry_multiplicity
_atom_site_calc_flag
_atom_site_refinement_flags
_atom_site_disorder_assembly
_atom_site_disorder_group
Fe Fe 0.06475(4) 0.04961(4) 0.21729(3) 0.03722(15) Uani 1 1 d . . .
Cu Cu 0.17187(3) 0.22863(3) 0.02658(2) 0.03591(14) Uani 1 1 d . . .
Cl1 Cl 0.58549(9) 0.29682(9) 0.08347(8) 0.0645(3) Uani 1 1 d . . .
Cl2 Cl 0.8737(2) 0.3719(2) 0.50952(14) 0.0699(6) Uani 0.50 1 d P . .
Cl3 Cl 0.6145(2) 0.1261(2) 0.52303(16) 0.0699(6) Uani 0.50 1 d PD . .
O1 O 0.4003(3) 0.5929(2) 0.1277(2) 0.0740(9) Uani 1 1 d . . .
O2 O 0.3215(2) 0.1312(2) -0.0050(2) 0.0687(8) Uani 1 1 d . . .
H2 H 0.3839 0.1527 -0.0130 0.082 Uiso 1 1 calc R . .
O3 O 0.1014(11) 0.4017(6) 0.6818(6) 0.278(5) Uani 1 1 d . . .
O11 O 0.5127(3) 0.3185(3) 0.0245(3) 0.1067(14) Uani 1 1 d . . .
O12 O 0.5902(4) 0.3813(3) 0.1669(3) 0.1052(13) Uani 1 1 d . . .
O13 O 0.5432(3) 0.2016(2) 0.0889(3) 0.0883(11) Uani 1 1 d . . .
O14 O 0.6965(3) 0.2913(3) 0.0605(2) 0.0962(12) Uani 1 1 d . . .
O21 O 0.8996(8) 0.2776(8) 0.5099(6) 0.123(3) Uani 0.50 1 d P . .
O22 O 0.7689(6) 0.3987(6) 0.5344(5) 0.090(2) Uani 0.50 1 d P . .
O23 O 0.9557(6) 0.4409(7) 0.5647(5) 0.105(3) Uani 0.50 1 d P . .
O24 O 0.8797(7) 0.3737(7) 0.4302(5) 0.110(3) Uani 0.50 1 d P . .
O31 O 0.5964(4) 0.0491(4) 0.4481(3) 0.0628(16) Uani 0.50 1 d PD . .
O32 O 0.5357(9) 0.1366(7) 0.5722(6) 0.162(4) Uani 0.50 1 d PD . .
O33 O 0.7057(8) 0.1187(10) 0.5621(7) 0.209(7) Uani 0.50 1 d PD . .
O34 O 0.6172(10) 0.2080(8) 0.5027(7) 0.200(6) Uani 0.50 1 d PD . .
N1 N 0.1290(3) 0.1664(2) 0.10565(19) 0.0469(7) Uani 1 1 d . . .
N2 N 0.0653(3) 0.1301(2) -0.06462(19) 0.0466(7) Uani 1 1 d . . .
N3 N 0.0117(2) -0.0191(2) 0.29341(17) 0.0369(6) Uani 1 1 d . . .
N4 N -0.0773(2) 0.1148(2) 0.24059(18) 0.0425(7) Uani 1 1 d . . .
N5 N 0.1537(2) 0.1618(2) 0.31839(17) 0.0403(7) Uani 1 1 d . . .
N6 N 0.2085(2) -0.0150(2) 0.20817(18) 0.0413(7) Uani 1 1 d . . .
N7 N 0.2259(2) 0.2984(2) -0.05070(17) 0.0358(6) Uani 1 1 d . . .
N8 N 0.2415(2) 0.3696(2) 0.11569(17) 0.0358(6) Uani 1 1 d . . .
N9 N 0.3422(3) 0.5226(2) 0.1428(2) 0.0503(8) Uani 1 1 d . . .
C1 C 0.1052(3) 0.1204(3) 0.1468(2) 0.0390(8) Uani 1 1 d . . .
C2 C -0.0127(3) -0.0624(3) 0.1209(2) 0.0401(8) Uani 1 1 d . . .
C3 C 0.0636(3) -0.0902(3) 0.3176(2) 0.0531(10) Uani 1 1 d . . .
H3 H 0.1329 -0.1122 0.2974 0.064 Uiso 1 1 calc R . .
C4 C 0.0173(4) -0.1320(3) 0.3715(3) 0.0557(10) Uani 1 1 d . . .
H4 H 0.0555 -0.1810 0.3873 0.067 Uiso 1 1 calc R . .
C5 C -0.0847(4) -0.1011(3) 0.4017(3) 0.0579(11) Uani 1 1 d . . .
C6 C -0.1372(3) -0.0296(3) 0.3770(2) 0.0526(9) Uani 1 1 d . . .
H6 H -0.2065 -0.0070 0.3965 0.063 Uiso 1 1 calc R . .
C7 C -0.0890(3) 0.0090(3) 0.3238(2) 0.0409(8) Uani 1 1 d . . .
C8 C -0.1397(3) 0.0853(3) 0.2918(2) 0.0439(8) Uani 1 1 d . . .
C9 C -0.2438(3) 0.1244(3) 0.3127(3) 0.0584(10) Uani 1 1 d . . .
H9 H -0.2857 0.1015 0.3475 0.070 Uiso 1 1 calc R . .
C10 C -0.2859(4) 0.1978(4) 0.2818(3) 0.0644(11) Uani 1 1 d . . .
C11 C -0.2208(4) 0.2241(4) 0.2291(3) 0.0646(12) Uani 1 1 d . . .
H11 H -0.2460 0.2724 0.2063 0.077 Uiso 1 1 calc R . .
C12 C -0.1201(3) 0.1818(3) 0.2088(3) 0.0539(10) Uani 1 1 d . . .
H12 H -0.0796 0.2006 0.1713 0.065 Uiso 1 1 calc R . .
C13 C -0.1351(4) -0.1450(4) 0.4610(3) 0.0809(15) Uani 1 1 d . . .
H13A H -0.0958 -0.1100 0.5177 0.121 Uiso 1 1 calc R . .
H13B H -0.1279 -0.2211 0.4402 0.121 Uiso 1 1 calc R . .
H13C H -0.2140 -0.1319 0.4631 0.121 Uiso 1 1 calc R . .
C14 C -0.3975(4) 0.2419(5) 0.3056(4) 0.1004(19) Uani 1 1 d . . .
H14A H -0.3850 0.3160 0.3451 0.151 Uiso 1 1 calc R . .
H14B H -0.4360 0.2012 0.3323 0.151 Uiso 1 1 calc R . .
H14C H -0.4432 0.2368 0.2548 0.151 Uiso 1 1 calc R . .
C15 C 0.1180(4) 0.2537(3) 0.3697(2) 0.0515(9) Uani 1 1 d . . .
H15 H 0.0443 0.2696 0.3591 0.062 Uiso 1 1 calc R . .
C16 C 0.1897(4) 0.3285(3) 0.4405(3) 0.0598(11) Uani 1 1 d . . .
H16 H 0.1633 0.3929 0.4761 0.072 Uiso 1 1 calc R . .
C17 C 0.2959(4) 0.3056(3) 0.4557(3) 0.0577(11) Uani 1 1 d . . .
C18 C 0.3318(3) 0.2106(3) 0.4034(3) 0.0596(11) Uani 1 1 d . . .
H18 H 0.4048 0.1931 0.4138 0.072 Uiso 1 1 calc R . .
C19 C 0.2599(3) 0.1401(3) 0.3348(2) 0.0450(8) Uani 1 1 d . . .
C20 C 0.2922(3) 0.0360(3) 0.2724(2) 0.0464(9) Uani 1 1 d . . .
C21 C 0.3949(3) -0.0039(4) 0.2760(3) 0.0625(11) Uani 1 1 d . . .
H21 H 0.4500 0.0344 0.3212 0.075 Uiso 1 1 calc R . .
C22 C 0.4182(4) -0.0996(3) 0.2140(3) 0.0616(11) Uani 1 1 d . . .
C23 C 0.3369(3) -0.1500(3) 0.1495(3) 0.0601(11) Uani 1 1 d . . .
H23 H 0.3501 -0.2146 0.1056 0.072 Uiso 1 1 calc R . .
C24 C 0.2352(3) -0.1084(3) 0.1468(3) 0.0522(9) Uani 1 1 d . . .
H24 H 0.1811 -0.1458 0.1006 0.063 Uiso 1 1 calc R . .
C25 C 0.3731(5) 0.3865(5) 0.5323(4) 0.115(2) Uani 1 1 d . . .
H25A H 0.3491 0.4575 0.5458 0.173 Uiso 1 1 calc R . .
H25B H 0.4500 0.3847 0.5180 0.173 Uiso 1 1 calc R . .
H25C H 0.3686 0.3680 0.5811 0.173 Uiso 1 1 calc R . .
C26 C 0.5293(4) -0.1430(4) 0.2161(4) 0.0952(18) Uani 1 1 d . . .
H26A H 0.5416 -0.1915 0.1591 0.143 Uiso 1 1 calc R . .
H26B H 0.5309 -0.1809 0.2534 0.143 Uiso 1 1 calc R . .
H26C H 0.5880 -0.0849 0.2371 0.143 Uiso 1 1 calc R . .
C27 C 0.2123(3) 0.2574(3) -0.1356(2) 0.0466(9) Uani 1 1 d . . .
H27 H 0.1702 0.1914 -0.1643 0.056 Uiso 1 1 calc R . .
C28 C 0.2572(3) 0.3078(3) -0.1832(2) 0.0518(9) Uani 1 1 d . . .
H28 H 0.2441 0.2773 -0.2430 0.062 Uiso 1 1 calc R . .
C29 C 0.3218(3) 0.4036(3) -0.1420(3) 0.0516(9) Uani 1 1 d . . .
H29 H 0.3542 0.4388 -0.1732 0.062 Uiso 1 1 calc R . .
C30 C 0.3379(3) 0.4471(3) -0.0530(2) 0.0451(8) Uani 1 1 d . . .
H30 H 0.3818 0.5119 -0.0232 0.054 Uiso 1 1 calc R . .
C31 C 0.2884(3) 0.3937(2) -0.0102(2) 0.0369(7) Uani 1 1 d . . .
C32 C 0.2916(3) 0.4284(2) 0.0832(2) 0.0369(7) Uani 1 1 d . . .
C33 C 0.2563(3) 0.4219(3) 0.2109(2) 0.0426(8) Uani 1 1 d . . .
C34 C 0.3129(3) 0.5375(3) 0.2292(2) 0.0504(9) Uani 1 1 d . . .
C35 C 0.3304(3) 0.3553(3) 0.2422(2) 0.0534(10) Uani 1 1 d . . .
H35A H 0.2947 0.2836 0.2230 0.080 Uiso 1 1 calc R . .
H35B H 0.3415 0.3870 0.3039 0.080 Uiso 1 1 calc R . .
H35C H 0.4026 0.3527 0.2196 0.080 Uiso 1 1 calc R . .
C36 C 0.1411(3) 0.4247(3) 0.2437(3) 0.0592(10) Uani 1 1 d . . .
H36A H 0.0910 0.4581 0.2163 0.089 Uiso 1 1 calc R . .
H36B H 0.1484 0.4653 0.3048 0.089 Uiso 1 1 calc R . .
H36C H 0.1105 0.3525 0.2308 0.089 Uiso 1 1 calc R . .
C37 C 0.2338(4) 0.6260(3) 0.2548(3) 0.0738(13) Uani 1 1 d . . .
H37A H 0.2718 0.6910 0.2564 0.111 Uiso 1 1 calc R . .
H37B H 0.2112 0.6378 0.3107 0.111 Uiso 1 1 calc R . .
H37C H 0.1678 0.6056 0.2137 0.111 Uiso 1 1 calc R . .
C38 C 0.4208(4) 0.5717(3) 0.2919(3) 0.0656(12) Uani 1 1 d . . .
H38A H 0.4749 0.5191 0.2714 0.098 Uiso 1 1 calc R . .
H38B H 0.4027 0.5774 0.3475 0.098 Uiso 1 1 calc R . .
H38C H 0.4527 0.6403 0.2960 0.098 Uiso 1 1 calc R . .
C39 C 0.3234(5) 0.0248(4) -0.0147(5) 0.126(3) Uani 1 1 d . . .
H39A H 0.3542 0.0223 0.0384 0.189 Uiso 1 1 calc R . .
H39B H 0.3698 -0.0122 -0.0594 0.189 Uiso 1 1 calc R . .
H39C H 0.2475 -0.0093 -0.0297 0.189 Uiso 1 1 calc R . .
C40 C 0.9371(5) 0.4308(7) 1.0248(7) 0.113(3) Uani 1 1 d . . .
H40 H 0.8939 0.3850 1.0419 0.136 Uiso 1 1 calc R . .
C41 C 0.9647(6) 0.3979(6) 0.9436(6) 0.113(2) Uani 1 1 d . . .
H41 H 0.9424 0.3282 0.9041 0.135 Uiso 1 1 calc R . .
C42 C 1.0265(6) 0.4685(8) 0.9191(5) 0.116(2) Uani 1 1 d . . .
H42 H 1.0435 0.4458 0.8624 0.139 Uiso 1 1 calc R . .
C43 C 0.1600(8) 0.5002(7) 0.7130(7) 0.167(4) Uani 1 1 d . . .
H43A H 0.1317 0.5458 0.7654 0.251 Uiso 1 1 calc R . .
H43B H 0.1507 0.5318 0.6714 0.251 Uiso 1 1 calc R . .
H43C H 0.2391 0.4927 0.7240 0.251 Uiso 1 1 calc R . .

loop_
_atom_site_aniso_label
_atom_site_aniso_U_11
_atom_site_aniso_U_22
_atom_site_aniso_U_33
_atom_site_aniso_U_23
_atom_site_aniso_U_13
_atom_site_aniso_U_12
Fe 0.0384(3) 0.0440(3) 0.0309(3) 0.0194(2) -0.0032(2) -0.0115(2)
Cu 0.0378(2) 0.0381(2) 0.0331(2) 0.01828(18) -0.00291(17) -0.01144(17)
Cl1 0.0520(6) 0.0654(7) 0.0878(8) 0.0423(6) 0.0104(5) 0.0051(5)
Cl2 0.0784(16) 0.0778(15) 0.0492(12) 0.0187(11) 0.0113(11) 0.0176(13)
Cl3 0.0629(14) 0.0862(17) 0.0570(14) 0.0257(13) 0.0052(11) -0.0027(12)
O1 0.096(2) 0.0519(16) 0.067(2) 0.0218(15) 0.0006(17) -0.0341(16)
O2 0.0478(16) 0.0592(18) 0.105(3) 0.0394(17) 0.0054(16) 0.0066(13)
O3 0.458(15) 0.131(5) 0.207(8) 0.044(6) -0.069(9) 0.035(8)
O11 0.060(2) 0.148(3) 0.161(4) 0.115(3) -0.001(2) 0.011(2)
O12 0.137(3) 0.062(2) 0.112(3) 0.024(2) 0.046(3) 0.002(2)
O13 0.085(2) 0.0571(19) 0.127(3) 0.047(2) -0.013(2) -0.0075(17)
O14 0.0425(17) 0.159(4) 0.096(3) 0.059(3) 0.0104(17) 0.007(2)
O21 0.138(7) 0.155(8) 0.129(7) 0.111(7) 0.015(6) 0.031(6)
O22 0.081(5) 0.099(5) 0.099(5) 0.048(4) 0.014(4) 0.004(4)
O23 0.089(5) 0.121(6) 0.068(5) -0.001(5) 0.007(4) -0.007(5)
O24 0.129(7) 0.114(6) 0.097(6) 0.048(5) 0.023(5) 0.020(5)
O31 0.051(3) 0.083(4) 0.030(3) -0.003(3) 0.012(2) -0.018(3)
O32 0.239(13) 0.105(7) 0.138(9) 0.039(7) 0.058(9) -0.018(8)
O33 0.145(10) 0.213(12) 0.162(11) -0.033(9) -0.046(9) 0.075(9)
O34 0.185(12) 0.306(19) 0.121(9) 0.095(11) 0.063(9) -0.021(12)
N1 0.0523(18) 0.0511(17) 0.0369(16) 0.0211(15) -0.0042(13) -0.0166(14)
N2 0.0491(18) 0.0492(17) 0.0416(17) 0.0229(15) -0.0084(14) -0.0185(14)
N3 0.0414(16) 0.0407(15) 0.0301(14) 0.0172(12) 0.0001(12) -0.0038(12)
N4 0.0397(16) 0.0528(17) 0.0403(16) 0.0262(14) -0.0023(13) -0.0061(13)
N5 0.0444(17) 0.0435(16) 0.0329(15) 0.0173(13) -0.0002(13) -0.0083(13)
N6 0.0447(16) 0.0432(16) 0.0344(15) 0.0161(13) -0.0007(13) -0.0108(13)
N7 0.0372(15) 0.0368(14) 0.0355(15) 0.0185(12) -0.0013(12) -0.0067(12)
N8 0.0366(15) 0.0354(14) 0.0343(15) 0.0140(12) 0.0001(12) -0.0034(12)
N9 0.0547(19) 0.0389(16) 0.0527(19) 0.0163(14) -0.0003(15) -0.0142(14)
C1 0.0399(18) 0.0417(18) 0.0337(18) 0.0160(15) -0.0023(14) -0.0121(15)
C2 0.0423(19) 0.0465(19) 0.0374(19) 0.0249(16) 0.0002(15) -0.0086(16)
C3 0.059(2) 0.055(2) 0.046(2) 0.0224(19) -0.0005(18) 0.0056(19)
C4 0.072(3) 0.048(2) 0.057(2) 0.034(2) -0.004(2) 0.005(2)
C5 0.078(3) 0.055(2) 0.042(2) 0.0225(19) 0.008(2) -0.011(2)
C6 0.061(2) 0.056(2) 0.044(2) 0.0231(19) 0.0105(18) -0.0064(19)
C7 0.0410(19) 0.0432(19) 0.0367(19) 0.0153(16) 0.0026(15) -0.0078(15)
C8 0.044(2) 0.048(2) 0.042(2) 0.0211(17) 0.0024(16) -0.0044(16)
C9 0.054(2) 0.071(3) 0.058(3) 0.034(2) 0.011(2) 0.001(2)
C10 0.053(2) 0.078(3) 0.074(3) 0.041(3) 0.005(2) 0.012(2)
C11 0.057(3) 0.080(3) 0.073(3) 0.047(3) 0.003(2) 0.011(2)
C12 0.049(2) 0.063(2) 0.061(3) 0.039(2) -0.0012(19) -0.0017(19)
C13 0.104(4) 0.090(3) 0.068(3) 0.051(3) 0.023(3) -0.002(3)
C14 0.073(3) 0.135(5) 0.129(5) 0.083(4) 0.037(3) 0.043(3)
C15 0.063(2) 0.053(2) 0.039(2) 0.0221(19) 0.0005(18) -0.0048(19)
C16 0.075(3) 0.050(2) 0.044(2) 0.0102(19) 0.004(2) -0.008(2)
C17 0.062(3) 0.059(2) 0.040(2) 0.011(2) -0.0078(19) -0.015(2)
C18 0.051(2) 0.074(3) 0.047(2) 0.020(2) -0.0027(19) -0.008(2)
C19 0.040(2) 0.058(2) 0.0371(19) 0.0215(18) -0.0021(15) -0.0085(17)
C20 0.043(2) 0.054(2) 0.043(2) 0.0219(18) 0.0010(16) -0.0064(17)
C21 0.047(2) 0.072(3) 0.066(3) 0.029(2) -0.011(2) -0.003(2)
C22 0.058(3) 0.053(2) 0.068(3) 0.019(2) 0.006(2) 0.005(2)
C23 0.059(3) 0.050(2) 0.068(3) 0.019(2) 0.011(2) 0.006(2)
C24 0.058(2) 0.047(2) 0.047(2) 0.0145(18) 0.0045(18) -0.0009(19)
C25 0.093(4) 0.118(5) 0.078(4) -0.012(3) -0.030(3) -0.028(4)
C26 0.072(3) 0.083(4) 0.114(5) 0.023(3) 0.000(3) 0.021(3)
C27 0.051(2) 0.046(2) 0.042(2) 0.0199(17) 0.0000(17) -0.0088(17)
C28 0.056(2) 0.060(2) 0.043(2) 0.0254(19) 0.0041(18) -0.0048(19)
C29 0.049(2) 0.061(2) 0.057(2) 0.038(2) 0.0078(18) -0.0061(18)
C30 0.043(2) 0.0442(19) 0.054(2) 0.0283(18) -0.0002(17) -0.0056(16)
C31 0.0329(17) 0.0358(17) 0.045(2) 0.0205(15) -0.0024(14) -0.0026(14)
C32 0.0313(17) 0.0356(17) 0.0425(19) 0.0159(15) -0.0025(14) -0.0031(14)
C33 0.045(2) 0.0432(19) 0.0342(18) 0.0115(15) 0.0001(15) -0.0042(16)
C34 0.052(2) 0.045(2) 0.043(2) 0.0080(17) -0.0020(17) -0.0100(17)
C35 0.056(2) 0.059(2) 0.046(2) 0.0264(19) -0.0107(18) -0.0076(19)
C36 0.059(3) 0.058(2) 0.057(3) 0.017(2) 0.017(2) -0.001(2)
C37 0.083(3) 0.050(2) 0.079(3) 0.016(2) 0.011(3) 0.007(2)
C38 0.064(3) 0.063(3) 0.055(3) 0.014(2) -0.015(2) -0.017(2)
C39 0.096(4) 0.054(3) 0.212(8) 0.034(4) 0.015(5) 0.018(3)
C40 0.059(4) 0.145(7) 0.175(8) 0.108(7) 0.002(5) 0.008(4)
C41 0.085(5) 0.117(5) 0.151(7) 0.071(5) -0.005(5) 0.012(4)
C42 0.074(4) 0.167(7) 0.143(7) 0.093(7) 0.023(4) 0.050(5)
C43 0.189(9) 0.111(6) 0.201(10) 0.065(7) 0.004(8) -0.011(6)

loop_
_atom_type_symbol
_atom_type_description
_atom_type_scat_dispersion_real
_atom_type_scat_dispersion_imag
_atom_type_scat_source
C C 0.0033 0.0016 'International Tables Vol C Tables 4.2.6.8 and 6.1.1.4'
H H 0.0000 0.0000 'International Tables Vol C Tables 4.2.6.8 and 6.1.1.4'
N N 0.0061 0.0033 'International Tables Vol C Tables 4.2.6.8 and 6.1.1.4'
O O 0.0106 0.0060 'International Tables Vol C Tables 4.2.6.8 and 6.1.1.4'
Cl Cl 0.1484 0.1585 'International Tables Vol C Tables 4.2.6.8 and 6.1.1.4'
Fe Fe 0.3463 0.8444 'International Tables Vol C Tables 4.2.6.8 and 6.1.1.4'
Cu Cu 0.3201 1.2651 'International Tables Vol C Tables 4.2.6.8 and 6.1.1.4'

loop_
_geom_angle_atom_site_label_1
_geom_angle_atom_site_label_2
_geom_angle_atom_site_label_3
_geom_angle
_geom_angle_site_symmetry_1
_geom_angle_site_symmetry_3
_geom_angle_publ_flag
C2 Fe C1 89.68(13) . . ?
C2 Fe N4 88.46(14) . . ?
C1 Fe N4 94.48(13) . . ?
C2 Fe N6 95.54(13) . . ?
C1 Fe N6 91.33(13) . . ?
N4 Fe N6 172.97(12) . . ?
C2 Fe N5 176.54(13) . . ?
C1 Fe N5 91.13(12) . . ?
N4 Fe N5 94.82(12) . . ?
N6 Fe N5 81.09(12) . . ?
C2 Fe N3 90.43(12) . . ?
C1 Fe N3 175.72(13) . . ?
N4 Fe N3 81.25(11) . . ?
N6 Fe N3 92.91(11) . . ?
N5 Fe N3 89.02(11) . . ?
C2 Fe Cu 5.43(11) . 2 ?
C1 Fe Cu 90.65(9) . 2 ?
N4 Fe Cu 83.06(8) . 2 ?
N6 Fe Cu 100.85(8) . 2 ?
N5 Fe Cu 177.34(8) . 2 ?
N3 Fe Cu 89.06(8) . 2 ?
C2 Fe Cu 88.68(10) . . ?
C1 Fe Cu 1.20(10) . . ?
N4 Fe Cu 95.12(8) . . ?
N6 Fe Cu 90.77(8) . . ?
N5 Fe Cu 92.08(8) . . ?
N3 Fe Cu 176.28(8) . . ?
Cu Fe Cu 89.721(14) 2 . ?
N2 Cu N1 92.07(12) . . ?
N2 Cu N8 158.16(12) . . ?
N1 Cu N8 96.70(11) . . ?
N2 Cu N7 91.55(11) . . ?
N1 Cu N7 176.25(11) . . ?
N8 Cu N7 80.26(11) . . ?
N2 Cu O2 97.22(13) . . ?
N1 Cu O2 92.10(12) . . ?
N8 Cu O2 102.39(11) . . ?
N7 Cu O2 86.44(11) . . ?
N2 Cu Fe 90.09(8) . . ?
N1 Cu Fe 3.10(9) . . ?
N8 Cu Fe 99.37(8) . . ?
N7 Cu Fe 176.23(8) . . ?
O2 Cu Fe 89.99(8) . . ?
O14 Cl1 O11 110.9(2) . . ?
O14 Cl1 O13 112.2(2) . . ?
O11 Cl1 O13 108.8(2) . . ?
O14 Cl1 O12 106.3(2) . . ?
O11 Cl1 O12 110.7(3) . . ?
O13 Cl1 O12 107.9(2) . . ?
O21 Cl2 O23 103.0(6) . . ?
O21 Cl2 O22 113.5(5) . . ?
O23 Cl2 O22 111.4(5) . . ?
O21 Cl2 O24 111.2(5) . . ?
O23 Cl2 O24 109.0(6) . . ?
O22 Cl2 O24 108.5(5) . . ?
O33 Cl3 O32 108.5(7) . . ?
O33 Cl3 O31 111.2(6) . . ?
O32 Cl3 O31 116.0(5) . . ?
O33 Cl3 O34 113.3(8) . . ?
O32 Cl3 O34 107.2(7) . . ?
O31 Cl3 O34 100.5(5) . . ?
C39 O2 Cu 125.2(3) . . ?
C1 N1 Cu 173.6(3) . . ?
C2 N2 Cu 171.1(3) 2 . ?
C3 N3 C7 116.5(3) . . ?
C3 N3 Fe 127.9(3) . . ?
C7 N3 Fe 115.7(2) . . ?
C12 N4 C8 117.6(3) . . ?
C12 N4 Fe 126.5(3) . . ?
C8 N4 Fe 115.8(2) . . ?
C15 N5 C19 118.6(3) . . ?
C15 N5 Fe 126.2(2) . . ?
C19 N5 Fe 115.3(2) . . ?
C20 N6 C24 114.9(3) . . ?
C20 N6 Fe 116.9(2) . . ?
C24 N6 Fe 128.1(2) . . ?
C27 N7 C31 117.7(3) . . ?
C27 N7 Cu 126.7(2) . . ?
C31 N7 Cu 115.4(2) . . ?
C32 N8 C33 110.6(3) . . ?
C32 N8 Cu 112.9(2) . . ?
C33 N8 Cu 136.4(2) . . ?
O1 N9 C32 126.0(3) . . ?
O1 N9 C34 123.3(3) . . ?
C32 N9 C34 110.5(3) . . ?
N1 C1 Fe 177.9(3) . . ?
N2 C2 Fe 176.1(3) 2 . ?
N3 C3 C4 122.1(4) . . ?
C5 C4 C3 119.9(3) . . ?
C6 C5 C4 117.9(4) . . ?
C6 C5 C13 121.7(4) . . ?
C4 C5 C13 120.4(4) . . ?
C5 C6 C7 120.3(4) . . ?
N3 C7 C6 123.3(3) . . ?
N3 C7 C8 112.0(3) . . ?
C6 C7 C8 124.7(3) . . ?
N4 C8 C9 121.9(3) . . ?
N4 C8 C7 115.3(3) . . ?
C9 C8 C7 122.8(3) . . ?
C8 C9 C10 120.0(4) . . ?
C11 C10 C9 116.1(4) . . ?
C11 C10 C14 123.8(4) . . ?
C9 C10 C14 120.1(4) . . ?
C12 C11 C10 121.8(4) . . ?
N4 C12 C11 122.5(4) . . ?
N5 C15 C16 121.2(4) . . ?
C17 C16 C15 119.4(4) . . ?
C16 C17 C18 119.2(4) . . ?
C16 C17 C25 119.2(4) . . ?
C18 C17 C25 121.6(4) . . ?
C17 C18 C19 119.9(4) . . ?
N5 C19 C18 121.8(4) . . ?
N5 C19 C20 114.3(3) . . ?
C18 C19 C20 123.9(3) . . ?
N6 C20 C21 122.6(4) . . ?
N6 C20 C19 112.2(3) . . ?
C21 C20 C19 125.1(3) . . ?
C20 C21 C22 121.0(4) . . ?
C23 C22 C21 117.0(4) . . ?
C23 C22 C26 121.3(4) . . ?
C21 C22 C26 121.6(4) . . ?
C22 C23 C24 121.1(4) . . ?
N6 C24 C23 123.3(4) . . ?
N7 C27 C28 122.9(3) . . ?
C27 C28 C29 119.2(4) . . ?
C28 C29 C30 118.6(3) . . ?
C31 C30 C29 118.7(3) . . ?
N7 C31 C30 122.8(3) . . ?
N7 C31 C32 110.3(3) . . ?
C30 C31 C32 126.8(3) . . ?
N8 C32 N9 113.6(3) . . ?
N8 C32 C31 120.6(3) . . ?
N9 C32 C31 125.8(3) . . ?
N8 C33 C35 107.3(3) . . ?
N8 C33 C36 108.6(3) . . ?
C35 C33 C36 110.4(3) . . ?
N8 C33 C34 103.0(3) . . ?
C35 C33 C34 113.9(3) . . ?
C36 C33 C34 113.0(3) . . ?
N9 C34 C37 106.4(3) . . ?
N9 C34 C38 109.3(3) . . ?
C37 C34 C38 109.7(3) . . ?
N9 C34 C33 100.8(3) . . ?
C37 C34 C33 114.9(3) . . ?
C38 C34 C33 114.9(3) . . ?
C41 C40 C42 118.5(7) . 2_767 ?
C40 C41 C42 119.6(8) . . ?
C40 C42 C41 121.8(8) 2_767 . ?

loop_
_geom_bond_atom_site_label_1
_geom_bond_atom_site_label_2
_geom_bond_distance
_geom_bond_site_symmetry_2
_geom_bond_publ_flag
Fe C2 1.896(3) . ?
Fe C1 1.898(3) . ?
Fe N4 1.953(3) . ?
Fe N6 1.960(3) . ?
Fe N5 1.996(3) . ?
Fe N3 2.007(3) . ?
Fe Cu 4.9747(7) 2 ?
Fe Cu 4.9995(7) . ?
Cu N2 1.944(3) . ?
Cu N1 1.950(3) . ?
Cu N8 2.025(3) . ?
Cu N7 2.038(3) . ?
Cu O2 2.255(3) . ?
Cl1 O14 1.412(3) . ?
Cl1 O11 1.414(3) . ?
Cl1 O13 1.415(3) . ?
Cl1 O12 1.440(4) . ?
Cl2 O21 1.343(8) . ?
Cl2 O23 1.351(7) . ?
Cl2 O22 1.375(8) . ?
Cl2 O24 1.378(8) . ?
Cl3 O33 1.266(8) . ?
Cl3 O32 1.290(8) . ?
Cl3 O31 1.298(5) . ?
Cl3 O34 1.297(9) . ?
O1 N9 1.280(4) . ?
O2 C39 1.402(5) . ?
O3 C43 1.374(10) . ?
N1 C1 1.157(4) . ?
N2 C2 1.157(4) 2 ?
N3 C3 1.356(4) . ?
N3 C7 1.363(4) . ?
N4 C12 1.340(4) . ?
N4 C8 1.357(4) . ?
N5 C15 1.334(5) . ?
N5 C19 1.353(4) . ?
N6 C20 1.369(4) . ?
N6 C24 1.370(5) . ?
N7 C27 1.335(4) . ?
N7 C31 1.365(4) . ?
N8 C32 1.295(4) . ?
N8 C33 1.498(4) . ?
N9 C32 1.368(4) . ?
N9 C34 1.488(5) . ?
C2 N2 1.157(4) 2 ?
C3 C4 1.399(5) . ?
C4 C5 1.382(6) . ?
C5 C6 1.369(5) . ?
C5 C13 1.517(6) . ?
C6 C7 1.369(5) . ?
C7 C8 1.489(5) . ?
C8 C9 1.396(5) . ?
C9 C10 1.404(5) . ?
C10 C11 1.375(6) . ?
C10 C14 1.510(6) . ?
C11 C12 1.371(6) . ?
C15 C16 1.430(5) . ?
C16 C17 1.355(6) . ?
C17 C18 1.370(6) . ?
C17 C25 1.545(6) . ?
C18 C19 1.392(5) . ?
C19 C20 1.497(5) . ?
C20 C21 1.375(5) . ?
C21 C22 1.383(6) . ?
C22 C23 1.351(6) . ?
C22 C26 1.486(6) . ?
C23 C24 1.373(5) . ?
C27 C28 1.381(5) . ?
C28 C29 1.383(5) . ?
C29 C30 1.399(5) . ?
C30 C31 1.369(5) . ?
C31 C32 1.479(5) . ?
C33 C35 1.513(5) . ?
C33 C36 1.526(5) . ?
C33 C34 1.593(5) . ?
C34 C37 1.521(6) . ?
C34 C38 1.544(5) . ?
C40 C41 1.359(10) . ?
C40 C42 1.363(11) 2_767 ?
C41 C42 1.398(10) . ?
C42 C40 1.363(11) 2_767 ?
